data_7210404
loop_
_publ_author_name
'Lin, Cai-Xia'
'Kong, Xiao-Fei'
'Li, Qing-Shan'
'Zhang, Zheng-Zhi'
'Yuan, Yao-Feng'
'Xu, Feng-Bo'

_publ_section_title
;
 Dinuclear Ag(i) metallamacrocycles of bis-N-heterocyclic carbenes bridged
 by calixarene fragments: synthesis, structure and chemosensing behavior
;
_journal_issue 35
_journal_name_full CrystEngComm
_journal_page_first 6948
_journal_paper_doi 10.1039/c3ce40918j
_journal_volume 15
_journal_year 2013
_chemical_formula_sum 'C42 H56 Ag2 F12 N8 O2 P2'
_chemical_formula_weight 1210.63
_chemical_name_common complexes
_chemical_name_systematic
; 
 ? 
;
_space_group_IT_number 14
_symmetry_cell_setting monoclinic
_symmetry_space_group_name_Hall '-P 2yn'
_symmetry_space_group_name_H-M 'P 1 21/n 1'
_atom_sites_solution_hydrogens geom
_atom_sites_solution_primary direct
_atom_sites_solution_secondary difmap
_audit_creation_method SHELXL-97
_cell_angle_alpha 90.00
_cell_angle_beta 90.808(13)
_cell_angle_gamma 90.00
_cell_formula_units_Z 4
_cell_length_a 20.903(4)
_cell_length_b 10.785(3)
_cell_length_c 21.922(7)
_cell_measurement_reflns_used 10424
_cell_measurement_temperature 113(2)
_cell_measurement_theta_max 25.2
_cell_measurement_theta_min 1.3
_cell_volume 4942(2)
_computing_cell_refinement CrystalClear
_computing_data_collection CrystalClear
_computing_data_reduction CrystalStructure
_computing_publication_material 'CrystalStructure 3.7.0'
_computing_structure_refinement 'SHELXL-97 (Sheldrick, 1997)'
_computing_structure_solution 'SHELXS-97 (Sheldrick, 1990)'
_diffrn_ambient_temperature 113(2)
_diffrn_detector_area_resol_mean 7.31
_diffrn_measured_fraction_theta_full 0.975
_diffrn_measured_fraction_theta_max 0.975
_diffrn_measurement_device_type 'Rigaku Saturn'
_diffrn_measurement_method '\w and \f scans'
_diffrn_radiation_monochromator graphite
_diffrn_radiation_source 'fine-focus sealed tube'
_diffrn_radiation_type MoK\a
_diffrn_radiation_wavelength 0.71073
_diffrn_reflns_av_R_equivalents 0.0889
_diffrn_reflns_av_sigmaI/netI 0.0957
_diffrn_reflns_limit_h_max 24
_diffrn_reflns_limit_h_min -24
_diffrn_reflns_limit_k_max 10
_diffrn_reflns_limit_k_min -12
_diffrn_reflns_limit_l_max 23
_diffrn_reflns_limit_l_min -25
_diffrn_reflns_number 29406
_diffrn_reflns_theta_full 24.99
_diffrn_reflns_theta_max 24.99
_diffrn_reflns_theta_min 1.34
_diffrn_standards_decay_% 0
_diffrn_standards_interval_count 0
_diffrn_standards_interval_time 0
_diffrn_standards_number 0
_exptl_absorpt_coefficient_mu 0.947
_exptl_absorpt_correction_T_max 0.8948
_exptl_absorpt_correction_T_min 0.8480
_exptl_absorpt_correction_type multi-scan
_exptl_absorpt_process_details CrystalClear
_exptl_crystal_colour Colorless
_exptl_crystal_density_diffrn 1.627
_exptl_crystal_density_method 'not measured'
_exptl_crystal_description Prism
_exptl_crystal_F_000 2448
_exptl_crystal_size_max 0.18
_exptl_crystal_size_mid 0.16
_exptl_crystal_size_min 0.12
_refine_diff_density_max 1.141
_refine_diff_density_min -0.916
_refine_diff_density_rms 0.139
_refine_ls_extinction_method none
_refine_ls_goodness_of_fit_ref 1.032
_refine_ls_hydrogen_treatment constr
_refine_ls_matrix_type full
_refine_ls_number_parameters 760
_refine_ls_number_reflns 8468
_refine_ls_number_restraints 470
_refine_ls_restrained_S_all 1.174
_refine_ls_R_factor_all 0.1667
_refine_ls_R_factor_gt 0.1235
_refine_ls_shift/su_max 0.002
_refine_ls_shift/su_mean 0.000
_refine_ls_structure_factor_coef Fsqd
_refine_ls_weighting_details 'calc w=1/[\s^2^(Fo^2^)+(0.0463P)^2^+105.7685P] where P=(Fo^2^+2Fc^2^)/3'
_refine_ls_weighting_scheme calc
_refine_ls_wR_factor_gt 0.2169
_refine_ls_wR_factor_ref 0.2438
_reflns_number_gt 5971
_reflns_number_total 8468
_reflns_threshold_expression >2sigma(I)
_cod_data_source_file c3ce40918j.txt
_cod_data_source_block shelx
_cod_depositor_comments
;
The following automatic conversions were performed:

'_exptl_absorpt_correction_type' value 'Multi-scan' changed to
'multi-scan' according to
/home/saulius/struct/CIF-dictionaries/cif_core.dic dictionary named
'cif_core.dic' version 2.4.2 from 2011-04-26.

Automatic conversion script
Id: cif_fix_values 1891 2012-01-12 08:04:46Z andrius 
;
_cod_original_sg_symbol_H-M P2(1)/n
_cod_database_code 7210404

loop_
_symmetry_equiv_pos_as_xyz
'x, y, z'
'-x+1/2, y+1/2, -z+1/2'
'-x, -y, -z'
'x-1/2, -y-1/2, z-1/2'

loop_
_atom_site_label
_atom_site_type_symbol
_atom_site_fract_x
_atom_site_fract_y
_atom_site_fract_z
_atom_site_U_iso_or_equiv
_atom_site_adp_type
_atom_site_occupancy
_atom_site_symmetry_multiplicity
_atom_site_calc_flag
_atom_site_refinement_flags
_atom_site_disorder_assembly
_atom_site_disorder_group
Ag1 Ag 0.49905(5) 0.04252(11) 0.09401(6) 0.0427(3) Uani 1 1 d . . .
Ag2 Ag 0.49942(5) 0.04404(10) 0.40606(6) 0.0427(3) Uani 1 1 d . . .
O1 O 0.4569(5) 0.2211(9) 0.2529(7) 0.068(4) Uani 1 1 d . . .
O2 O 0.5997(4) 0.0898(10) 0.2479(6) 0.058(3) Uani 1 1 d . . .
N1 N 0.3540(6) 0.0990(11) 0.0783(6) 0.040(3) Uani 1 1 d . . .
N2 N 0.4017(5) 0.2588(11) 0.1122(6) 0.045(3) Uani 1 1 d . . .
N3 N 0.4027(6) 0.2624(12) 0.3900(6) 0.047(3) Uani 1 1 d . . .
N4 N 0.3558(5) 0.1027(12) 0.4252(6) 0.045(3) Uani 1 1 d . . .
N5 N 0.5881(5) -0.1787(11) 0.0670(6) 0.040(3) Uani 1 1 d . . .
N6 N 0.6441(5) -0.0334(11) 0.1085(6) 0.037(3) Uani 1 1 d . . .
N7 N 0.6438(5) -0.0336(10) 0.3907(6) 0.042(3) Uani 1 1 d . . .
N8 N 0.5874(5) -0.1815(11) 0.4297(5) 0.037(3) Uani 1 1 d . . .
C1 C 0.3411(7) -0.0268(14) 0.0554(7) 0.047(4) Uani 1 1 d . . .
H1A H 0.3239 -0.0220 0.0136 0.071 Uiso 1 1 calc R . .
H1B H 0.3099 -0.0675 0.0816 0.071 Uiso 1 1 calc R . .
H1C H 0.3810 -0.0747 0.0556 0.071 Uiso 1 1 calc R . .
C2 C 0.3076(7) 0.1891(16) 0.0861(9) 0.064(5) Uani 1 1 d . . .
H2 H 0.2629 0.1806 0.0786 0.077 Uiso 1 1 calc R . .
C3 C 0.3376(7) 0.2887(16) 0.1060(9) 0.060(5) Uani 1 1 d . . .
H3 H 0.3187 0.3667 0.1146 0.072 Uiso 1 1 calc R . .
C4 C 0.4129(6) 0.1392(14) 0.0941(8) 0.049(4) Uani 1 1 d . . .
C5 C 0.4502(7) 0.3454(14) 0.1365(8) 0.052(4) Uani 1 1 d . . .
H5A H 0.4578 0.4107 0.1057 0.062 Uiso 1 1 calc R . .
H5B H 0.4908 0.2998 0.1427 0.062 Uiso 1 1 calc R . .
C6 C 0.4321(6) 0.4072(14) 0.1964(9) 0.048(4) Uani 1 1 d . . .
C7 C 0.4114(6) 0.5308(14) 0.1956(8) 0.043(4) Uani 1 1 d . . .
H7 H 0.4061 0.5721 0.1576 0.051 Uiso 1 1 calc R . .
C8 C 0.3978(7) 0.5968(13) 0.2513(9) 0.052(5) Uani 1 1 d . A .
C9 C 0.4117(7) 0.5308(14) 0.3038(8) 0.047(4) Uani 1 1 d . . .
H9 H 0.4064 0.5733 0.3413 0.057 Uiso 1 1 calc R . .
C10 C 0.4327(6) 0.4090(13) 0.3077(8) 0.040(4) Uani 1 1 d . . .
C11 C 0.4395(6) 0.3458(13) 0.2528(9) 0.046(4) Uani 1 1 d . . .
C12 C 0.4027(8) 0.1388(16) 0.2529(9) 0.065(5) Uani 1 1 d U . .
H12A H 0.3712 0.1687 0.2821 0.098 Uiso 1 1 calc R . .
H12B H 0.4168 0.0553 0.2645 0.098 Uiso 1 1 calc R . .
H12C H 0.3833 0.1363 0.2120 0.098 Uiso 1 1 calc R . .
C13 C 0.3710(7) 0.7263(15) 0.2473(7) 0.061(4) Uani 1 1 d DU . .
C14 C 0.4129(15) 0.795(3) 0.2004(13) 0.062(7) Uani 0.548(18) 1 d PDU A 1
H14D H 0.4556 0.8050 0.2163 0.093 Uiso 0.548(18) 1 d PR A 1
H14E H 0.4141 0.7469 0.1635 0.093 Uiso 0.548(18) 1 d PR A 1
H14F H 0.3946 0.8747 0.1919 0.093 Uiso 0.548(18) 1 d PR A 1
C15 C 0.3669(16) 0.791(3) 0.3091(10) 0.058(6) Uani 0.548(18) 1 d PDU A 1
H15D H 0.4093 0.7952 0.3264 0.087 Uiso 0.548(18) 1 d PR A 1
H15E H 0.3504 0.8740 0.3042 0.087 Uiso 0.548(18) 1 d PR A 1
H15F H 0.3397 0.7452 0.3357 0.087 Uiso 0.548(18) 1 d PR A 1
C16 C 0.3047(11) 0.719(3) 0.2153(15) 0.066(7) Uani 0.548(18) 1 d PDU A 1
H16D H 0.2758 0.6776 0.2421 0.100 Uiso 0.548(18) 1 d PR A 1
H16E H 0.2888 0.8008 0.2064 0.100 Uiso 0.548(18) 1 d PR A 1
H16F H 0.3083 0.6730 0.1781 0.100 Uiso 0.548(18) 1 d PR A 1
C14' C 0.369(2) 0.796(3) 0.1865(12) 0.063(8) Uani 0.452(18) 1 d PDU A 2
H14A H 0.3437 0.7507 0.1574 0.095 Uiso 0.452(18) 1 d PR A 2
H14B H 0.3509 0.8772 0.1921 0.095 Uiso 0.452(18) 1 d PR A 2
H14C H 0.4120 0.8043 0.1718 0.095 Uiso 0.452(18) 1 d PR A 2
C15' C 0.4122(18) 0.791(3) 0.2973(15) 0.063(8) Uani 0.452(18) 1 d PDU A 2
H15A H 0.4554 0.8029 0.2845 0.094 Uiso 0.452(18) 1 d PR A 2
H15B H 0.3935 0.8695 0.3072 0.094 Uiso 0.452(18) 1 d PR A 2
H15C H 0.4119 0.7383 0.3327 0.094 Uiso 0.452(18) 1 d PR A 2
C16' C 0.3063(12) 0.721(4) 0.2808(18) 0.066(7) Uani 0.452(18) 1 d PDU A 2
H16A H 0.2754 0.6833 0.2537 0.099 Uiso 0.452(18) 1 d PR A 2
H16B H 0.3106 0.6714 0.3171 0.099 Uiso 0.452(18) 1 d PR A 2
H16C H 0.2922 0.8026 0.2915 0.099 Uiso 0.452(18) 1 d PR A 2
C17 C 0.4517(7) 0.3478(14) 0.3664(8) 0.050(4) Uani 1 1 d . . .
H17A H 0.4918 0.3009 0.3602 0.060 Uiso 1 1 calc R . .
H17B H 0.4605 0.4126 0.3974 0.060 Uiso 1 1 calc R . .
C18 C 0.3392(7) 0.2957(15) 0.3982(8) 0.054(5) Uani 1 1 d . . .
H18 H 0.3204 0.3745 0.3907 0.065 Uiso 1 1 calc R . .
C19 C 0.3094(8) 0.1915(15) 0.4193(8) 0.058(5) Uani 1 1 d . . .
H19 H 0.2652 0.1825 0.4281 0.069 Uiso 1 1 calc R . .
C20 C 0.4134(7) 0.1448(13) 0.4073(7) 0.041(4) Uani 1 1 d . . .
C21 C 0.3422(7) -0.0209(12) 0.4476(7) 0.041(4) Uani 1 1 d . . .
H21A H 0.3256 -0.0721 0.4140 0.062 Uiso 1 1 calc R . .
H21B H 0.3103 -0.0161 0.4798 0.062 Uiso 1 1 calc R . .
H21C H 0.3816 -0.0581 0.4641 0.062 Uiso 1 1 calc R . .
C22 C 0.5332(6) -0.2531(14) 0.0473(9) 0.054(5) Uani 1 1 d . . .
H22A H 0.5116 -0.2863 0.0832 0.080 Uiso 1 1 calc R . .
H22B H 0.5479 -0.3218 0.0218 0.080 Uiso 1 1 calc R . .
H22C H 0.5034 -0.2012 0.0238 0.080 Uiso 1 1 calc R . .
C23 C 0.6521(6) -0.2208(14) 0.0695(8) 0.047(4) Uani 1 1 d . . .
H23 H 0.6680 -0.2986 0.0562 0.057 Uiso 1 1 calc R . .
C24 C 0.6858(6) -0.1272(14) 0.0947(8) 0.047(4) Uani 1 1 d . . .
H24 H 0.7308 -0.1262 0.1017 0.056 Uiso 1 1 calc R . .
C25 C 0.5824(6) -0.0634(12) 0.0913(6) 0.033(3) Uani 1 1 d . . .
C26 C 0.6640(7) 0.0875(13) 0.1338(7) 0.044(4) Uani 1 1 d . . .
H26A H 0.6258 0.1407 0.1382 0.053 Uiso 1 1 calc R . .
H26B H 0.6930 0.1286 0.1047 0.053 Uiso 1 1 calc R . .
C27 C 0.6980(7) 0.0761(11) 0.1955(8) 0.041(4) Uani 1 1 d . . .
C28 C 0.7648(6) 0.0689(12) 0.1970(7) 0.035(3) Uani 1 1 d . . .
H28 H 0.7871 0.0687 0.1596 0.042 Uiso 1 1 calc R . .
C29 C 0.7999(6) 0.0619(11) 0.2513(7) 0.033(3) Uani 1 1 d . . .
C30 C 0.7641(6) 0.0665(11) 0.3062(7) 0.038(4) Uani 1 1 d . . .
H30 H 0.7863 0.0632 0.3443 0.046 Uiso 1 1 calc R . .
C31 C 0.6984(6) 0.0754(12) 0.3055(8) 0.040(4) Uani 1 1 d . . .
C32 C 0.6651(6) 0.0770(12) 0.2487(8) 0.038(3) Uani 1 1 d . . .
C33 C 0.5657(8) -0.0222(16) 0.2481(9) 0.060(5) Uani 1 1 d U . .
H33A H 0.5847 -0.0797 0.2189 0.089 Uiso 1 1 calc R . .
H33B H 0.5210 -0.0066 0.2366 0.089 Uiso 1 1 calc R . .
H33C H 0.5678 -0.0585 0.2891 0.089 Uiso 1 1 calc R . .
C34 C 0.8736(7) 0.0419(14) 0.2530(8) 0.044(3) Uani 1 1 d U . .
C35 C 0.8841(8) -0.0995(15) 0.2527(8) 0.056(4) Uani 1 1 d U . .
H35A H 0.8582 -0.1378 0.2845 0.084 Uiso 1 1 calc R . .
H35B H 0.9294 -0.1177 0.2605 0.084 Uiso 1 1 calc R . .
H35C H 0.8713 -0.1331 0.2128 0.084 Uiso 1 1 calc R . .
C36 C 0.9051(7) 0.0991(16) 0.1953(8) 0.059(4) Uani 1 1 d U . .
H36A H 0.8892 0.0560 0.1588 0.088 Uiso 1 1 calc R . .
H36B H 0.9517 0.0900 0.1985 0.088 Uiso 1 1 calc R . .
H36C H 0.8941 0.1873 0.1926 0.088 Uiso 1 1 calc R . .
C37 C 0.9054(8) 0.0971(17) 0.3099(9) 0.064(5) Uani 1 1 d U . .
H37A H 0.8943 0.1851 0.3131 0.096 Uiso 1 1 calc R . .
H37B H 0.9520 0.0885 0.3072 0.096 Uiso 1 1 calc R . .
H37C H 0.8905 0.0531 0.3462 0.096 Uiso 1 1 calc R . .
C38 C 0.6633(6) 0.0868(14) 0.3652(9) 0.054(5) Uani 1 1 d . . .
H38A H 0.6913 0.1297 0.3953 0.065 Uiso 1 1 calc R . .
H38B H 0.6247 0.1387 0.3586 0.065 Uiso 1 1 calc R . .
C39 C 0.6845(6) -0.1317(15) 0.4019(7) 0.046(4) Uani 1 1 d . . .
H39 H 0.7287 -0.1348 0.3929 0.055 Uiso 1 1 calc R . .
C40 C 0.6498(6) -0.2229(13) 0.4283(8) 0.046(4) Uani 1 1 d . . .
H40 H 0.6655 -0.3002 0.4430 0.055 Uiso 1 1 calc R . .
C41 C 0.5824(7) -0.0631(13) 0.4062(6) 0.035(3) Uani 1 1 d . . .
C42 C 0.5331(7) -0.2558(14) 0.4488(8) 0.052(4) Uani 1 1 d . . .
H42A H 0.4953 -0.2026 0.4523 0.078 Uiso 1 1 calc R . .
H42B H 0.5428 -0.2938 0.4885 0.078 Uiso 1 1 calc R . .
H42C H 0.5246 -0.3209 0.4186 0.078 Uiso 1 1 calc R . .
P1 P 0.36337(17) 0.6251(3) 0.5141(2) 0.0460(11) Uani 1 1 d D . .
F1 F 0.3533(6) 0.6052(12) 0.5845(4) 0.086(4) Uani 0.803(12) 1 d PDU B 3
F2 F 0.4197(5) 0.5321(10) 0.5152(6) 0.095(5) Uani 0.803(12) 1 d PDU B 3
F3 F 0.3741(5) 0.6525(11) 0.4459(3) 0.079(4) Uani 0.803(12) 1 d PDU B 3
F4 F 0.3073(4) 0.7223(8) 0.5137(5) 0.045(3) Uani 0.803(12) 1 d PDU B 3
F5 F 0.3152(4) 0.5206(8) 0.4999(6) 0.077(4) Uani 0.803(12) 1 d PDU B 3
F6 F 0.4118(4) 0.7334(9) 0.5312(5) 0.064(4) Uani 0.803(12) 1 d PDU B 3
F1' F 0.3335(15) 0.533(3) 0.5573(15) 0.073(9) Uani 0.197(12) 1 d PDU B 4
F2' F 0.4184(14) 0.522(3) 0.4979(18) 0.089(12) Uani 0.197(12) 1 d PDU B 4
F3' F 0.3935(15) 0.713(3) 0.4689(15) 0.073(9) Uani 0.197(12) 1 d PDU B 4
F4' F 0.3089(13) 0.724(3) 0.5285(17) 0.054(11) Uani 0.197(12) 1 d PDU B 4
F5' F 0.3133(15) 0.580(4) 0.4607(14) 0.082(9) Uani 0.197(12) 1 d PDU B 4
F6' F 0.4016(16) 0.690(3) 0.5694(13) 0.078(9) Uani 0.197(12) 1 d PDU B 4
P2 P 0.36270(17) 0.6211(4) 0.9912(2) 0.0553(13) Uani 1 1 d D . .
F7 F 0.4215(7) 0.5338(17) 0.9799(11) 0.067(5) Uani 0.559(14) 1 d PDU C 5
F8 F 0.3522(9) 0.608(2) 0.9199(5) 0.077(5) Uani 0.559(14) 1 d PDU C 5
F9 F 0.3088(15) 0.723(3) 0.9920(14) 0.045(6) Uani 0.559(14) 1 d PDU C 5
F10 F 0.3740(13) 0.661(3) 1.0590(7) 0.082(7) Uani 0.559(14) 1 d PDU C 5
F11 F 0.3124(8) 0.5168(15) 1.0008(12) 0.072(5) Uani 0.559(14) 1 d PDU C 5
F12 F 0.4080(7) 0.7344(13) 0.9711(9) 0.049(4) Uani 0.559(14) 1 d PDU C 5
F7' F 0.4113(10) 0.5157(18) 1.0124(11) 0.055(6) Uani 0.441(14) 1 d PDU C 6
F8' F 0.3272(10) 0.5207(18) 0.9515(12) 0.067(6) Uani 0.441(14) 1 d PDU C 6
F9' F 0.3064(19) 0.715(4) 0.9776(19) 0.046(8) Uani 0.441(14) 1 d PDU C 6
F10' F 0.3931(16) 0.684(3) 1.0491(11) 0.082(9) Uani 0.441(14) 1 d PDU C 6
F11' F 0.3209(10) 0.550(2) 1.0407(11) 0.067(6) Uani 0.441(14) 1 d PDU C 6
F12' F 0.4126(10) 0.678(3) 0.9473(11) 0.073(6) Uani 0.441(14) 1 d PDU C 6

loop_
_atom_site_aniso_label
_atom_site_aniso_U_11
_atom_site_aniso_U_22
_atom_site_aniso_U_33
_atom_site_aniso_U_23
_atom_site_aniso_U_13
_atom_site_aniso_U_12
Ag1 0.0288(6) 0.0404(7) 0.0588(9) -0.0013(6) 0.0006(5) 0.0060(5)
Ag2 0.0280(6) 0.0383(7) 0.0618(9) 0.0014(6) 0.0027(5) 0.0062(5)
O1 0.045(6) 0.028(6) 0.130(12) 0.000(7) -0.001(7) 0.002(5)
O2 0.016(5) 0.045(6) 0.114(11) -0.007(6) -0.005(5) 0.000(4)
N1 0.047(7) 0.032(7) 0.041(8) -0.009(6) -0.006(6) 0.008(5)
N2 0.033(6) 0.034(7) 0.070(10) -0.011(6) 0.002(6) 0.004(5)
N3 0.044(7) 0.053(8) 0.045(9) 0.014(6) 0.006(6) 0.017(6)
N4 0.038(7) 0.050(8) 0.048(9) 0.001(6) 0.013(6) 0.006(6)
N5 0.025(6) 0.048(7) 0.047(8) -0.001(6) 0.006(5) -0.002(5)
N6 0.029(6) 0.038(7) 0.044(8) 0.007(6) -0.001(5) -0.009(5)
N7 0.026(6) 0.031(6) 0.068(9) -0.007(6) 0.007(6) -0.006(5)
N8 0.034(6) 0.046(7) 0.029(7) 0.002(6) 0.001(5) 0.002(5)
C1 0.048(9) 0.051(10) 0.042(10) 0.008(8) -0.002(7) 0.008(8)
C2 0.032(8) 0.049(10) 0.110(17) -0.009(10) -0.015(9) 0.020(8)
C3 0.049(10) 0.046(10) 0.086(15) -0.011(9) -0.017(9) 0.023(8)
C4 0.026(7) 0.036(8) 0.086(14) -0.004(8) -0.003(7) 0.010(6)
C5 0.040(8) 0.043(9) 0.073(13) -0.016(8) 0.005(8) 0.005(7)
C6 0.017(6) 0.036(8) 0.090(14) -0.015(9) -0.003(7) -0.006(6)
C7 0.037(8) 0.036(8) 0.054(11) 0.010(8) -0.003(7) -0.009(7)
C8 0.039(8) 0.024(8) 0.093(15) 0.007(9) 0.000(8) -0.003(6)
C9 0.036(8) 0.033(8) 0.074(13) -0.004(8) 0.003(7) -0.004(7)
C10 0.025(7) 0.040(8) 0.055(11) 0.011(8) 0.002(6) -0.003(6)
C11 0.025(7) 0.033(8) 0.080(14) 0.007(8) -0.004(7) 0.001(6)
C12 0.068(9) 0.051(8) 0.076(10) 0.003(8) 0.004(8) -0.008(7)
C13 0.062(7) 0.051(6) 0.069(7) 0.002(6) 0.001(6) 0.007(6)
C14 0.070(10) 0.052(10) 0.065(11) 0.001(9) -0.004(9) 0.002(9)
C15 0.064(9) 0.051(9) 0.060(10) 0.001(8) 0.009(8) 0.004(8)
C16 0.068(10) 0.063(10) 0.068(11) -0.001(9) -0.005(9) 0.014(9)
C14' 0.067(11) 0.053(11) 0.069(11) 0.002(9) -0.003(9) 0.002(9)
C15' 0.067(11) 0.054(11) 0.067(11) 0.001(9) 0.001(9) 0.007(9)
C16' 0.066(10) 0.062(10) 0.069(10) 0.001(9) 0.002(9) 0.010(8)
C17 0.037(8) 0.037(9) 0.077(13) 0.009(8) -0.001(8) -0.002(7)
C18 0.057(10) 0.055(10) 0.052(11) 0.032(9) 0.012(8) 0.029(8)
C19 0.048(9) 0.052(10) 0.074(14) 0.022(9) 0.013(9) 0.013(8)
C20 0.042(8) 0.039(9) 0.044(10) 0.002(7) 0.014(7) 0.009(7)
C21 0.040(8) 0.033(8) 0.051(10) 0.001(7) 0.007(7) 0.005(6)
C22 0.029(7) 0.038(9) 0.095(15) -0.017(9) 0.005(8) -0.011(7)
C23 0.031(7) 0.041(9) 0.070(12) -0.003(8) 0.008(7) 0.008(7)
C24 0.023(7) 0.049(9) 0.067(12) 0.014(8) 0.002(7) 0.016(7)
C25 0.038(7) 0.034(8) 0.028(8) -0.002(6) 0.018(6) 0.012(6)
C26 0.037(8) 0.038(8) 0.058(11) 0.011(7) 0.003(7) -0.006(6)
C27 0.046(8) 0.012(6) 0.066(12) 0.001(6) -0.012(8) -0.006(6)
C28 0.030(7) 0.032(7) 0.043(10) -0.004(6) 0.013(6) -0.007(6)
C29 0.040(7) 0.017(6) 0.043(9) -0.006(6) 0.006(7) 0.002(5)
C30 0.030(7) 0.020(7) 0.064(11) -0.003(6) -0.010(7) -0.009(6)
C31 0.039(8) 0.017(6) 0.063(11) 0.001(6) 0.012(7) -0.004(6)
C32 0.033(7) 0.029(7) 0.053(11) 0.000(7) 0.006(7) 0.005(6)
C33 0.054(8) 0.059(8) 0.066(9) 0.001(7) 0.002(7) -0.010(7)
C34 0.036(6) 0.042(6) 0.052(7) 0.000(6) 0.006(5) 0.009(5)
C35 0.050(7) 0.053(8) 0.065(9) 0.006(7) 0.000(7) 0.007(6)
C36 0.045(7) 0.060(8) 0.070(9) 0.002(7) -0.001(7) -0.001(6)
C37 0.050(7) 0.069(8) 0.073(9) 0.002(7) 0.003(7) 0.001(7)
C38 0.024(7) 0.042(9) 0.096(15) -0.006(9) 0.003(8) 0.001(6)
C39 0.026(7) 0.058(10) 0.054(11) -0.009(8) -0.002(7) 0.012(7)
C40 0.027(7) 0.033(8) 0.077(13) 0.016(8) 0.003(7) 0.004(6)
C41 0.048(8) 0.042(8) 0.016(8) -0.010(6) 0.001(6) 0.004(7)
C42 0.036(8) 0.044(9) 0.076(13) -0.012(8) 0.018(8) -0.012(7)
P1 0.038(2) 0.038(2) 0.062(3) 0.013(2) 0.0077(19) 0.0041(17)
F1 0.091(7) 0.094(8) 0.073(8) 0.023(7) 0.005(6) 0.000(7)
F2 0.072(7) 0.094(8) 0.120(9) 0.019(7) 0.009(7) 0.027(6)
F3 0.082(7) 0.091(8) 0.064(7) -0.032(6) -0.009(6) 0.018(6)
F4 0.035(5) 0.044(6) 0.055(7) -0.006(5) 0.002(5) 0.007(4)
F5 0.069(6) 0.050(6) 0.114(9) -0.009(6) 0.002(6) -0.001(5)
F6 0.046(5) 0.082(7) 0.064(7) -0.008(6) 0.008(5) -0.010(5)
F1' 0.074(12) 0.065(12) 0.080(12) 0.006(9) 0.007(9) -0.003(9)
F2' 0.080(14) 0.089(14) 0.098(15) 0.009(10) 0.007(10) 0.016(10)
F3' 0.070(11) 0.076(12) 0.074(12) 0.000(9) 0.006(9) 0.000(9)
F4' 0.050(14) 0.051(14) 0.060(14) -0.003(10) 0.002(10) 0.003(10)
F5' 0.079(12) 0.082(12) 0.085(12) -0.002(9) -0.006(10) 0.003(9)
F6' 0.076(12) 0.085(12) 0.074(12) 0.001(9) -0.006(9) -0.006(9)
P2 0.031(2) 0.045(2) 0.089(4) -0.021(2) 0.000(2) 0.0044(18)
F7 0.052(8) 0.069(9) 0.080(10) 0.007(8) 0.018(8) 0.012(7)
F8 0.068(8) 0.078(9) 0.086(9) -0.008(8) 0.010(7) 0.006(7)
F9 0.047(8) 0.039(8) 0.050(12) -0.002(8) 0.012(8) 0.002(7)
F10 0.086(10) 0.086(10) 0.074(10) -0.001(8) 0.001(8) 0.000(8)
F11 0.071(8) 0.060(8) 0.086(10) -0.003(8) 0.002(8) -0.010(7)
F12 0.031(6) 0.056(8) 0.060(9) -0.002(7) 0.006(6) -0.004(6)
F7' 0.046(8) 0.066(9) 0.052(10) -0.004(8) 0.014(8) 0.023(7)
F8' 0.071(9) 0.061(9) 0.069(10) -0.021(8) -0.010(8) 0.008(8)
F9' 0.043(10) 0.043(10) 0.051(13) -0.005(9) 0.003(9) -0.001(8)
F10' 0.081(12) 0.084(12) 0.080(12) -0.003(9) 0.002(9) -0.004(9)
F11' 0.067(9) 0.065(9) 0.071(10) 0.017(8) 0.002(8) -0.001(8)
F12' 0.056(9) 0.093(10) 0.070(10) -0.004(8) 0.020(8) 0.008(8)

loop_
_atom_type_symbol
_atom_type_description
_atom_type_scat_dispersion_real
_atom_type_scat_dispersion_imag
_atom_type_scat_source
C C 0.0033 0.0016 'International Tables Vol C Tables 4.2.6.8 and 6.1.1.4'
H H 0.0000 0.0000 'International Tables Vol C Tables 4.2.6.8 and 6.1.1.4'
N N 0.0061 0.0033 'International Tables Vol C Tables 4.2.6.8 and 6.1.1.4'
O O 0.0106 0.0060 'International Tables Vol C Tables 4.2.6.8 and 6.1.1.4'
F F 0.0171 0.0103 'International Tables Vol C Tables 4.2.6.8 and 6.1.1.4'
P P 0.1023 0.0942 'International Tables Vol C Tables 4.2.6.8 and 6.1.1.4'
Ag Ag -0.8971 1.1015 'International Tables Vol C Tables 4.2.6.8 and 6.1.1.4'

loop_
_geom_angle_atom_site_label_1
_geom_angle_atom_site_label_2
_geom_angle_atom_site_label_3
_geom_angle
C4 Ag1 C25 176.4(6)
C41 Ag2 C20 177.3(6)
C11 O1 C12 112.9(12)
C32 O2 C33 114.7(11)
C4 N1 C2 112.4(12)
C4 N1 C1 123.2(12)
C2 N1 C1 124.4(12)
C4 N2 C3 111.1(12)
C4 N2 C5 125.6(12)
C3 N2 C5 123.3(12)
C20 N3 C18 111.4(13)
C20 N3 C17 125.1(12)
C18 N3 C17 123.5(12)
C20 N4 C19 111.8(13)
C20 N4 C21 126.0(12)
C19 N4 C21 122.2(12)
C25 N5 C23 111.5(12)
C25 N5 C22 123.1(11)
C23 N5 C22 125.1(12)
C24 N6 C25 111.2(12)
C24 N6 C26 123.9(11)
C25 N6 C26 124.7(11)
C41 N7 C39 110.8(12)
C41 N7 C38 124.4(12)
C39 N7 C38 124.8(11)
C40 N8 C41 111.0(12)
C40 N8 C42 124.7(12)
C41 N8 C42 124.1(12)
N1 C1 H1A 109.5
N1 C1 H1B 109.5
H1A C1 H1B 109.5
N1 C1 H1C 109.5
H1A C1 H1C 109.5
H1B C1 H1C 109.5
C3 C2 N1 106.4(13)
C3 C2 H2 126.8
N1 C2 H2 126.8
C2 C3 N2 107.4(14)
C2 C3 H3 126.3
N2 C3 H3 126.3
N1 C4 N2 102.6(11)
N1 C4 Ag1 128.8(11)
N2 C4 Ag1 128.5(10)
N2 C5 C6 114.3(12)
N2 C5 H5A 108.7
C6 C5 H5A 108.7
N2 C5 H5B 108.7
C6 C5 H5B 108.7
H5A C5 H5B 107.6
C7 C6 C11 119.2(16)
C7 C6 C5 119.0(16)
C11 C6 C5 121.6(14)
C6 C7 C8 121.5(15)
C6 C7 H7 119.3
C8 C7 H7 119.3
C9 C8 C7 114.1(14)
C9 C8 C13 126.9(17)
C7 C8 C13 119.0(15)
C8 C9 C10 127.0(17)
C8 C9 H9 116.5
C10 C9 H9 116.5
C9 C10 C11 116.5(15)
C9 C10 C17 123.4(16)
C11 C10 C17 119.9(14)
C10 C11 O1 120.1(15)
C10 C11 C6 121.1(14)
O1 C11 C6 118.8(16)
O1 C12 H12A 109.5
O1 C12 H12B 109.5
H12A C12 H12B 109.5
O1 C12 H12C 109.5
H12A C12 H12C 109.5
H12B C12 H12C 109.5
C8 C13 C15 113.5(17)
C8 C13 C14' 121(2)
C15 C13 C14' 123(2)
C8 C13 C16 108.1(17)
C15 C13 C16 111(2)
C14' C13 C16 68(2)
C8 C13 C14 105.6(17)
C15 C13 C14 114(2)
C14' C13 C14 36.4(17)
C16 C13 C14 104(2)
C8 C13 C15' 99.9(19)
C15 C13 C15' 37.3(17)
C14' C13 C15' 114(2)
C16 C13 C15' 146(2)
C14 C13 C15' 87(2)
C8 C13 C16' 105.3(19)
C15 C13 C16' 62(2)
C14' C13 C16' 115(2)
C16 C13 C16' 55.2(19)
C14 C13 C16' 147(2)
C15' C13 C16' 99(2)
C13 C14 H14D 110.1
C13 C14 H14E 108.9
H14D C14 H14E 109.5
C13 C14 H14F 109.3
H14D C14 H14F 109.5
H14E C14 H14F 109.5
C13 C14 H14B 82.8
H14D C14 H14B 137.2
H14E C14 H14B 103.7
H14F C14 H14B 31.7
C13 C14 H14C 136.3
H14D C14 H14C 110.8
H14E C14 H14C 42.0
H14F C14 H14C 69.9
H14B C14 H14C 77.4
C13 C15 H15D 107.9
C13 C15 H15E 110.6
H15D C15 H15E 109.5
C13 C15 H15F 109.9
H15D C15 H15F 109.5
H15E C15 H15F 109.5
C13 C15 H15B 107.9
H15D C15 H15B 58.4
H15E C15 H15B 54.5
H15F C15 H15B 142.2
C13 C15 H15C 96.2
H15D C15 H15C 31.2
H15E C15 H15C 139.6
H15F C15 H15C 87.6
H15B C15 H15C 89.3
C13 C16 H16D 108.4
C13 C16 H16E 110.6
H16D C16 H16E 109.5
C13 C16 H16F 109.4
H16D C16 H16F 109.5
H16E C16 H16F 109.5
C13 C16 H14A 83.2
H16D C16 H14A 160.4
H16E C16 H14A 79.5
H16F C16 H14A 51.1
C13 C16 H16A 100.0
H16D C16 H16A 11.7
H16E C16 H16A 106.2
H16F C16 H16A 120.7
H14A C16 H16A 171.7
C13 C14' H14E 97.8
C13 C14' H14F 107.8
H14E C14' H14F 90.3
C13 C14' H14A 109.5
H14E C14' H14A 85.6
H14F C14' H14A 142.7
C13 C14' H14B 110.1
H14E C14' H14B 140.5
H14F C14' H14B 55.3
H14A C14' H14B 109.5
C13 C14' H14C 108.9
H14E C14' H14C 32.6
H14F C14' H14C 57.8
H14A C14' H14C 109.5
H14B C14' H14C 109.5
C13 C15' H15D 132.6
C13 C15' H15E 82.9
H15D C15' H15E 77.0
C13 C15' H15A 111.7
H15D C15' H15A 112.5
H15E C15' H15A 136.5
C13 C15' H15B 109.4
H15D C15' H15B 70.6
H15E C15' H15B 30.9
H15A C15' H15B 109.5
C13 C15' H15C 107.3
H15D C15' H15C 40.7
H15E C15' H15C 104.1
H15A C15' H15C 109.5
H15B C15' H15C 109.5
C13 C16' H15F 88.4
C13 C16' H16D 98.2
H15F C16' H16D 165.4
C13 C16' H16A 107.8
H15F C16' H16A 158.3
H16D C16' H16A 9.7
C13 C16' H16B 109.9
H15F C16' H16B 49.9
H16D C16' H16B 115.5
H16A C16' H16B 109.5
C13 C16' H16C 110.7
H15F C16' H16C 76.7
H16D C16' H16C 112.6
H16A C16' H16C 109.5
H16B C16' H16C 109.5
N3 C17 C10 113.6(12)
N3 C17 H17A 108.8
C10 C17 H17A 108.8
N3 C17 H17B 108.8
C10 C17 H17B 108.8
H17A C17 H17B 107.7
C19 C18 N3 105.7(13)
C19 C18 H18 127.1
N3 C18 H18 127.1
N4 C19 C18 106.3(14)
N4 C19 H19 126.8
C18 C19 H19 126.8
N3 C20 N4 104.7(12)
N3 C20 Ag2 128.6(11)
N4 C20 Ag2 126.6(11)
N4 C21 H21A 109.5
N4 C21 H21B 109.5
H21A C21 H21B 109.5
N4 C21 H21C 109.5
H21A C21 H21C 109.5
H21B C21 H21C 109.5
N5 C22 H22A 109.5
N5 C22 H22B 109.5
H22A C22 H22B 109.5
N5 C22 H22C 109.5
H22A C22 H22C 109.5
H22B C22 H22C 109.5
C24 C23 N5 105.4(13)
C24 C23 H23 127.3
N5 C23 H23 127.3
C23 C24 N6 108.3(12)
C23 C24 H24 125.9
N6 C24 H24 125.9
N5 C25 N6 103.6(11)
N5 C25 Ag1 126.2(10)
N6 C25 Ag1 130.1(10)
N6 C26 C27 112.8(11)
N6 C26 H26A 109.0
C27 C26 H26A 109.0
N6 C26 H26B 109.0
C27 C26 H26B 109.0
H26A C26 H26B 107.8
C32 C27 C28 119.7(14)
C32 C27 C26 121.7(13)
C28 C27 C26 118.5(15)
C29 C28 C27 122.5(14)
C29 C28 H28 118.8
C27 C28 H28 118.8
C28 C29 C30 116.4(12)
C28 C29 C34 122.5(13)
C30 C29 C34 121.0(13)
C31 C30 C29 121.9(14)
C31 C30 H30 119.1
C29 C30 H30 119.1
C30 C31 C32 119.2(14)
C30 C31 C38 119.5(15)
C32 C31 C38 121.3(13)
C27 C32 O2 120.3(14)
C27 C32 C31 120.2(13)
O2 C32 C31 119.3(14)
O2 C33 H33A 109.5
O2 C33 H33B 109.5
H33A C33 H33B 109.5
O2 C33 H33C 109.5
H33A C33 H33C 109.5
H33B C33 H33C 109.5
C37 C34 C35 109.2(14)
C37 C34 C29 112.6(13)
C35 C34 C29 106.1(12)
C37 C34 C36 109.0(13)
C35 C34 C36 109.1(13)
C29 C34 C36 110.8(12)
C34 C35 H35A 109.5
C34 C35 H35B 109.5
H35A C35 H35B 109.5
C34 C35 H35C 109.5
H35A C35 H35C 109.5
H35B C35 H35C 109.5
C34 C36 H36A 109.5
C34 C36 H36B 109.5
H36A C36 H36B 109.5
C34 C36 H36C 109.5
H36A C36 H36C 109.5
H36B C36 H36C 109.5
C34 C37 H37A 109.5
C34 C37 H37B 109.5
H37A C37 H37B 109.5
C34 C37 H37C 109.5
H37A C37 H37C 109.5
H37B C37 H37C 109.5
N7 C38 C31 113.3(12)
N7 C38 H38A 108.9
C31 C38 H38A 108.9
N7 C38 H38B 108.9
C31 C38 H38B 108.9
H38A C38 H38B 107.7
C40 C39 N7 107.6(12)
C40 C39 H39 126.2
N7 C39 H39 126.2
C39 C40 N8 106.5(12)
C39 C40 H40 126.7
N8 C40 H40 126.7
N7 C41 N8 103.9(11)
N7 C41 Ag2 130.8(11)
N8 C41 Ag2 124.9(10)
N8 C42 H42A 109.5
N8 C42 H42B 109.5
H42A C42 H42B 109.5
N8 C42 H42C 109.5
H42A C42 H42C 109.5
H42B C42 H42C 109.5
F1' P1 F3' 177.4(9)
F1' P1 F5 51.0(14)
F3' P1 F5 127.0(14)
F1' P1 F3 142.9(14)
F3' P1 F3 34.8(14)
F5 P1 F3 92.7(5)
F1' P1 F2 83.3(15)
F3' P1 F2 95.3(16)
F5 P1 F2 91.3(5)
F3 P1 F2 91.0(5)
F1' P1 F4 97.4(15)
F3' P1 F4 84.0(15)
F5 P1 F4 90.1(5)
F3 P1 F4 89.2(5)
F2 P1 F4 178.5(6)
F1' P1 F1 40.2(14)
F3' P1 F1 142.2(14)
F5 P1 F1 90.1(5)
F3 P1 F1 176.7(6)
F2 P1 F1 90.5(5)
F4 P1 F1 89.2(5)
F1' P1 F6 127.2(14)
F3' P1 F6 54.9(14)
F5 P1 F6 177.8(6)
F3 P1 F6 89.2(5)
F2 P1 F6 89.5(5)
F4 P1 F6 89.0(5)
F1 P1 F6 87.9(5)
F1' P1 F4' 90.9(7)
F3' P1 F4' 90.9(7)
F5 P1 F4' 93.6(15)
F3 P1 F4' 100.2(15)
F2 P1 F4' 167.5(15)
F4 P1 F4' 11.8(15)
F1 P1 F4' 78.0(15)
F6 P1 F4' 85.2(15)
F1' P1 F6' 91.1(7)
F3' P1 F6' 91.0(7)
F5 P1 F6' 142.1(14)
F3 P1 F6' 124.9(14)
F2 P1 F6' 84.1(15)
F4 P1 F6' 94.6(15)
F1 P1 F6' 52.4(14)
F6 P1 F6' 36.1(14)
F4' P1 F6' 84.9(6)
F1' P1 F5' 89.2(7)
F3' P1 F5' 89.1(7)
F5 P1 F5' 39.4(13)
F3 P1 F5' 57.5(14)
F2 P1 F5' 107.3(15)
F4 P1 F5' 74.1(15)
F1 P1 F5' 124.6(14)
F6 P1 F5' 142.0(14)
F4' P1 F5' 83.7(6)
F6' P1 F5' 168.5(8)
F1' P1 F2' 89.2(7)
F3' P1 F2' 89.0(7)
F5 P1 F2' 85.4(15)
F3 P1 F2' 78.9(15)
F2 P1 F2' 13.8(15)
F4 P1 F2' 167.0(15)
F1 P1 F2' 102.9(15)
F6 P1 F2' 95.9(15)
F4' P1 F2' 178.6(8)
F6' P1 F2' 96.5(6)
F5' P1 F2' 95.0(6)
F11 P2 F12' 146.1(15)
F11 P2 F10 99.5(14)
F12' P2 F10 112.6(15)
F11 P2 F10' 118.1(17)
F12' P2 F10' 93.5(17)
F10 P2 F10' 19.1(18)
F11 P2 F8' 42.3(11)
F12' P2 F8' 104.3(16)
F10 P2 F8' 141.5(16)
F10' P2 F8' 158.6(18)
F11 P2 F7 96.8(11)
F12' P2 F7 66.9(12)
F10 P2 F7 102.0(15)
F10' P2 F7 94.5(17)
F8' P2 F7 82.1(12)
F11 P2 F9' 89(2)
F12' P2 F9' 98(2)
F10 P2 F9' 96.0(19)
F10' P2 F9' 100(2)
F8' P2 F9' 90(2)
F7 P2 F9' 159.7(18)
F11 P2 F9 91.1(18)
F12' P2 F9 102.4(18)
F10 P2 F9 83.9(16)
F10' P2 F9 88(2)
F8' P2 F9 99.0(17)
F7 P2 F9 169.1(17)
F9' P2 F9 12(2)
F11 P2 F8 89.0(12)
F12' P2 F8 60.7(13)
F10 P2 F8 169.1(14)
F10' P2 F8 152.8(16)
F8' P2 F8 48.1(12)
F7 P2 F8 83.5(11)
F9' P2 F8 77.2(17)
F9 P2 F8 89.1(14)
F11 P2 F7' 82.7(12)
F12' P2 F7' 91.9(13)
F10 P2 F7' 80.3(15)
F10' P2 F7' 79.7(17)
F8' P2 F7' 87.9(13)
F7 P2 F7' 28.3(9)
F9' P2 F7' 170(2)
F9 P2 F7' 161.9(15)
F8 P2 F7' 107.7(11)
F11 P2 F11' 35.4(10)
F12' P2 F11' 170.8(14)
F10 P2 F11' 64.2(14)
F10' P2 F11' 82.9(17)
F8' P2 F11' 77.7(14)
F7 P2 F11' 104.8(12)
F9' P2 F11' 91(2)
F9 P2 F11' 86.0(17)
F8 P2 F11' 123.9(13)
F7' P2 F11' 79.1(13)
F11 P2 F12 170.4(11)
F12' P2 F12 29.3(10)
F10 P2 F12 88.2(13)
F10' P2 F12 70.2(15)
F8' P2 F12 130.3(13)
F7 P2 F12 87.0(10)
F9' P2 F12 84(2)
F9 P2 F12 84.0(17)
F8 P2 F12 82.6(10)
F7' P2 F12 104.3(11)
F11' P2 F12 151.5(13)

loop_
_geom_bond_atom_site_label_1
_geom_bond_atom_site_label_2
_geom_bond_distance
Ag1 C4 2.082(13)
Ag1 C25 2.085(12)
Ag2 C41 2.084(14)
Ag2 C20 2.102(14)
O1 C11 1.393(17)
O1 C12 1.440(19)
O2 C32 1.373(15)
O2 C33 1.401(18)
N1 C4 1.345(17)
N1 C2 1.385(18)
N1 C1 1.470(18)
N2 C4 1.371(18)
N2 C3 1.382(18)
N2 C5 1.473(18)
N3 C20 1.341(18)
N3 C18 1.389(18)
N3 C17 1.477(18)
N4 C20 1.350(18)
N4 C19 1.368(19)
N4 C21 1.450(18)
N5 C25 1.359(17)
N5 C23 1.413(17)
N5 C22 1.461(17)
N6 C24 1.372(18)
N6 C25 1.377(17)
N6 C26 1.475(18)
N7 C41 1.369(17)
N7 C39 1.378(18)
N7 C38 1.473(19)
N8 C40 1.380(16)
N8 C41 1.381(18)
N8 C42 1.457(17)
C1 H1A 0.9800
C1 H1B 0.9800
C1 H1C 0.9800
C2 C3 1.32(2)
C2 H2 0.9500
C3 H3 0.9500
C5 C6 1.53(2)
C5 H5A 0.9900
C5 H5B 0.9900
C6 C7 1.40(2)
C6 C11 1.41(2)
C7 C8 1.44(2)
C7 H7 0.9500
C8 C9 1.38(2)
C8 C13 1.51(2)
C9 C10 1.39(2)
C9 H9 0.9500
C10 C11 1.39(2)
C10 C17 1.49(2)
C12 H12A 0.9800
C12 H12B 0.9800
C12 H12C 0.9800
C13 C15 1.530(11)
C13 C14' 1.531(11)
C13 C16 1.546(11)
C13 C14 1.547(11)
C13 C15' 1.549(12)
C13 C16' 1.551(11)
C14 H14D 0.9600
C14 H14E 0.9600
C14 H14F 0.9599
C15 H15D 0.9600
C15 H15E 0.9601
C15 H15F 0.9600
C16 H16D 0.9600
C16 H16E 0.9601
C16 H16F 0.9598
C14' H14A 0.9599
C14' H14B 0.9599
C14' H14C 0.9601
C15' H15A 0.9600
C15' H15B 0.9599
C15' H15C 0.9600
C16' H16A 0.9601
C16' H16B 0.9601
C16' H16C 0.9600
C17 H17A 0.9900
C17 H17B 0.9900
C18 C19 1.37(2)
C18 H18 0.9500
C19 H19 0.9500
C21 H21A 0.9800
C21 H21B 0.9800
C21 H21C 0.9800
C22 H22A 0.9800
C22 H22B 0.9800
C22 H22C 0.9800
C23 C24 1.34(2)
C23 H23 0.9500
C24 H24 0.9500
C26 C27 1.52(2)
C26 H26A 0.9900
C26 H26B 0.9900
C27 C32 1.36(2)
C27 C28 1.400(18)
C28 C29 1.39(2)
C28 H28 0.9500
C29 C30 1.43(2)
C29 C34 1.557(18)
C30 C31 1.376(18)
C30 H30 0.9500
C31 C32 1.42(2)
C31 C38 1.52(2)
C33 H33A 0.9800
C33 H33B 0.9800
C33 H33C 0.9800
C34 C37 1.53(2)
C34 C35 1.54(2)
C34 C36 1.56(2)
C35 H35A 0.9800
C35 H35B 0.9800
C35 H35C 0.9800
C36 H36A 0.9800
C36 H36B 0.9800
C36 H36C 0.9800
C37 H37A 0.9800
C37 H37B 0.9800
C37 H37C 0.9800
C38 H38A 0.9900
C38 H38B 0.9900
C39 C40 1.36(2)
C39 H39 0.9500
C40 H40 0.9500
C42 H42A 0.9800
C42 H42B 0.9800
C42 H42C 0.9800
P1 F1' 1.515(10)
P1 F3' 1.516(10)
P1 F5 1.540(7)
P1 F3 1.544(8)
P1 F2 1.546(7)
P1 F4 1.572(7)
P1 F1 1.574(8)
P1 F6 1.586(7)
P1 F4' 1.596(10)
P1 F6' 1.601(10)
P1 F5' 1.635(10)
P1 F2' 1.641(9)
P2 F11 1.557(10)
P2 F12' 1.557(11)
P2 F10 1.562(11)
P2 F10' 1.565(11)
P2 F8' 1.570(11)
P2 F7 1.571(10)
P2 F9' 1.577(11)
P2 F9 1.577(10)
P2 F8 1.582(10)
P2 F7' 1.590(10)
P2 F11' 1.597(11)
P2 F12 1.610(10)

loop_
_geom_torsion_atom_site_label_1
_geom_torsion_atom_site_label_2
_geom_torsion_atom_site_label_3
_geom_torsion_atom_site_label_4
_geom_torsion
C4 N1 C2 C3 1(2)
C1 N1 C2 C3 -178.8(16)
N1 C2 C3 N2 -2(2)
C4 N2 C3 C2 2(2)
C5 N2 C3 C2 -176.8(17)
C2 N1 C4 N2 0(2)
C1 N1 C4 N2 179.9(13)
C2 N1 C4 Ag1 178.1(14)
C1 N1 C4 Ag1 -2(2)
C3 N2 C4 N1 -1(2)
C5 N2 C4 N1 177.6(15)
C3 N2 C4 Ag1 -179.2(13)
C5 N2 C4 Ag1 -1(3)
C25 Ag1 C4 N1 8(11)
C25 Ag1 C4 N2 -175(9)
C4 N2 C5 C6 -129.0(17)
C3 N2 C5 C6 50(2)
N2 C5 C6 C7 -103.6(16)
N2 C5 C6 C11 80.3(17)
C11 C6 C7 C8 0(2)
C5 C6 C7 C8 -175.7(12)
C6 C7 C8 C9 5(2)
C6 C7 C8 C13 -175.5(12)
C7 C8 C9 C10 -4(2)
C13 C8 C9 C10 175.7(14)
C8 C9 C10 C11 -1(2)
C8 C9 C10 C17 174.9(14)
C9 C10 C11 O1 -176.4(12)
C17 C10 C11 O1 7.4(19)
C9 C10 C11 C6 6.7(19)
C17 C10 C11 C6 -169.5(12)
C12 O1 C11 C10 91.2(17)
C12 O1 C11 C6 -91.9(17)
C7 C6 C11 C10 -6(2)
C5 C6 C11 C10 169.7(12)
C7 C6 C11 O1 176.7(12)
C5 C6 C11 O1 -7.2(19)
C9 C8 C13 C15 7(2)
C7 C8 C13 C15 -172.7(18)
C9 C8 C13 C14' 169(2)
C7 C8 C13 C14' -11(3)
C9 C8 C13 C16 -117(2)
C7 C8 C13 C16 63(2)
C9 C8 C13 C14 133(2)
C7 C8 C13 C14 -47(2)
C9 C8 C13 C15' 44(2)
C7 C8 C13 C15' -136(2)
C9 C8 C13 C16' -59(2)
C7 C8 C13 C16' 121(2)
C20 N3 C17 C10 129.0(16)
C18 N3 C17 C10 -52(2)
C9 C10 C17 N3 103.0(16)
C11 C10 C17 N3 -81.2(17)
C20 N3 C18 C19 -2(2)
C17 N3 C18 C19 178.7(16)
C20 N4 C19 C18 -2(2)
C21 N4 C19 C18 179.0(15)
N3 C18 C19 N4 2(2)
C18 N3 C20 N4 1.4(18)
C17 N3 C20 N4 -179.8(14)
C18 N3 C20 Ag2 -179.6(12)
C17 N3 C20 Ag2 -1(2)
C19 N4 C20 N3 0.2(19)
C21 N4 C20 N3 179.4(14)
C19 N4 C20 Ag2 -178.9(12)
C21 N4 C20 Ag2 0(2)
C41 Ag2 C20 N3 -176(86)
C41 Ag2 C20 N4 3(13)
C25 N5 C23 C24 -1.4(18)
C22 N5 C23 C24 -174.9(15)
N5 C23 C24 N6 1.6(18)
C25 N6 C24 C23 -1.3(18)
C26 N6 C24 C23 -176.6(13)
C23 N5 C25 N6 0.6(16)
C22 N5 C25 N6 174.3(13)
C23 N5 C25 Ag1 176.5(10)
C22 N5 C25 Ag1 -10(2)
C24 N6 C25 N5 0.4(16)
C26 N6 C25 N5 175.7(12)
C24 N6 C25 Ag1 -175.3(11)
C26 N6 C25 Ag1 0(2)
C4 Ag1 C25 N5 1(11)
C4 Ag1 C25 N6 176(10)
C24 N6 C26 C27 -61.1(19)
C25 N6 C26 C27 124.2(14)
N6 C26 C27 C32 -88.7(16)
N6 C26 C27 C28 93.6(14)
C32 C27 C28 C29 0.3(19)
C26 C27 C28 C29 178.1(12)
C27 C28 C29 C30 -1.9(18)
C27 C28 C29 C34 174.3(12)
C28 C29 C30 C31 0.9(18)
C34 C29 C30 C31 -175.4(12)
C29 C30 C31 C32 1.6(19)
C29 C30 C31 C38 -176.7(12)
C28 C27 C32 O2 177.0(12)
C26 C27 C32 O2 -1(2)
C28 C27 C32 C31 2.4(19)
C26 C27 C32 C31 -175.3(12)
C33 O2 C32 C27 93.6(17)
C33 O2 C32 C31 -91.8(17)
C30 C31 C32 C27 -3.3(19)
C38 C31 C32 C27 175.0(13)
C30 C31 C32 O2 -178.0(12)
C38 C31 C32 O2 0.4(19)
C28 C29 C34 C37 152.4(14)
C30 C29 C34 C37 -31.5(18)
C28 C29 C34 C35 -88.1(16)
C30 C29 C34 C35 88.0(16)
C28 C29 C34 C36 30.1(18)
C30 C29 C34 C36 -153.8(13)
C41 N7 C38 C31 -125.4(14)
C39 N7 C38 C31 54(2)
C30 C31 C38 N7 -91.5(15)
C32 C31 C38 N7 90.2(16)
C41 N7 C39 C40 -3.6(18)
C38 N7 C39 C40 176.6(15)
N7 C39 C40 N8 3.3(18)
C41 N8 C40 C39 -2.0(18)
C42 N8 C40 C39 173.6(14)
C39 N7 C41 N8 2.3(16)
C38 N7 C41 N8 -177.9(14)
C39 N7 C41 Ag2 175.7(11)
C38 N7 C41 Ag2 -5(2)
C40 N8 C41 N7 -0.2(16)
C42 N8 C41 N7 -175.8(13)
C40 N8 C41 Ag2 -174.1(10)
C42 N8 C41 Ag2 10.3(19)
C20 Ag2 C41 N7 178(100)
C20 Ag2 C41 N8 -9(13)
